data_4320205
loop_
_publ_author_name
'Leanne Beer'
'James F. Britten'
'A. Wallace Cordes'
'Owen P. Clements'
'Richard T. Oakley'
'Maren Pink'
'Robert W. Reed'

_publ_contact_author
;
         Richard Oakley
         Department of Chemistry
         University of Waterloo
         Waterloo, Ontario
         N2L 3G1
         Canada
;
_publ_contact_author_email oakley@sciborg.uwaterloo.ca
_publ_contact_author_fax 519-746-0435
_publ_contact_author_phone 519-888-4582
_publ_section_title
;
 Benzo[2,1-c:3,4-c']bis(1,2,3-thiaselenazole) (BSe) and Its Charge
 Transfer Chemistry. Crystal and Electronic Structure of [BSe]3[ClO4]2
;
_journal_name_full 'Inorganic Chemistry'
_journal_page_first 4705
_journal_page_last 4709
_journal_paper_doi 10.1021/ic010357j
_journal_volume 40
_journal_year 2001
_chemical_formula_moiety 'Cl2 S4 N4 C4 '
_chemical_formula_sum 'C4 Cl2 N4 S4'
_chemical_formula_weight 303.21
_chemical_name_common BSe
_chemical_name_systematic
;
  Benzo[2,1-c:3,4-c ]bis(1,2,3-thiaselenazole)
;
_space_group_IT_number 61
_symmetry_cell_setting orthorhombic
_symmetry_space_group_name_Hall '-P 2ac 2ab'
_symmetry_space_group_name_H-M 'P b c a'
_cell_angle_alpha 90.0
_cell_angle_beta 90.0
_cell_angle_gamma 90.0
_cell_formula_units_Z 4
_cell_length_a 5.1469(15)
_cell_length_b 13.3430(20)
_cell_length_c 14.2031(17)
_cell_measurement_reflns_used 25
_cell_measurement_temperature 293
_cell_measurement_theta_max 12.00
_cell_measurement_theta_min 11.00
_cell_volume 975.4(3)
_computing_cell_refinement 'Enraf-Nonius CAD-4/PC Software'
_computing_data_collection 'Enraf-Nonius CAD-4/PC Software'
_computing_data_reduction NRCVAX
_computing_molecular_graphics NRCVAX
_computing_publication_material NRCVAX
_computing_structure_refinement NRCVAX
_computing_structure_solution NRCVAX
_diffrn_ambient_temperature 293
_diffrn_measurement_device 'Nonius CAD-4'
_diffrn_measurement_method 'Theta/2theta scan b/P/b'
_diffrn_radiation_monochromator graphite
_diffrn_radiation_source 'xray tube'
_diffrn_radiation_type 'Molybdenum K\a'
_diffrn_radiation_wavelength 0.7107
_diffrn_reflns_av_R_equivalents 0.018
_diffrn_reflns_limit_h_max 6
_diffrn_reflns_limit_h_min 0
_diffrn_reflns_limit_k_max 16
_diffrn_reflns_limit_k_min -16
_diffrn_reflns_limit_l_max 17
_diffrn_reflns_limit_l_min -17
_diffrn_reflns_number 3628
_diffrn_reflns_theta_max 25.90
_diffrn_reflns_theta_min 4.00
_diffrn_standards_decay_% 1.9
_diffrn_standards_interval_time 60
_diffrn_standards_number 3
_exptl_absorpt_coefficient_mu 1.45
_exptl_absorpt_correction_T_max 0.8301
_exptl_absorpt_correction_T_min 0.5832
_exptl_absorpt_correction_type integration
_exptl_crystal_colour red
_exptl_crystal_density_diffrn 2.065
_exptl_crystal_description block
_exptl_crystal_F_000 602.93
_exptl_crystal_size_max 0.42
_exptl_crystal_size_mid 0.40
_exptl_crystal_size_min 0.13
_refine_diff_density_max 0.33
_refine_diff_density_min -0.27
_refine_ls_extinction_coef 1924(590)
_refine_ls_extinction_method Larson
_refine_ls_goodness_of_fit_all 0.87
_refine_ls_hydrogen_treatment none
_refine_ls_matrix_type full
_refine_ls_number_constraints 0
_refine_ls_number_parameters 65
_refine_ls_number_reflns 949
_refine_ls_number_restraints 0
_refine_ls_R_factor_all 0.023
_refine_ls_shift/esd_max 0.000
_refine_ls_structure_factor_coef F
_refine_ls_weighting_details 'w = 1/(\s^2^(F)+0.0025F^2^)'
_refine_ls_weighting_scheme calc
_refine_ls_wR_factor_all 0.047
_reflns_number_total 956
_reflns_observed_criterion 'Inet > 0.0\s(Inet)'
_cod_data_source_file ic010357j_2.cif
_cod_data_source_block compound_BSe
_cod_depositor_comments
;
The following automatic conversions were performed:

'_symmetry_cell_setting' value 'Orthorhombic' changed to
'orthorhombic' according to the built-in table from CIF Core
dictionary named 'cif_core.dic' version 2.4.1 from 2010-06-29.

Automatic conversion script
Id: cif_fix_values 1646 2011-03-28 12:23:43Z adriana 

The following automatic conversions were performed:

'_refine_ls_weighting_scheme' value '1/(\s^2^(F)+0.0025F^2^)' was
changed to 'calc'. New tag '_refine_ls_weighting_details' was
created. The value of the new tag was set to 'w =
1/(\s^2^(F)+0.0025F^2^)'.

Automatic conversion script
Id: cif_fix_values 3143 2015-03-26 13:38:13Z robertas 
;
_cod_original_formula_sum 'Cl2 S4 N4 C4 '
_cod_database_code 4320205

loop_
_symmetry_equiv_pos_as_xyz
x,y,z
-x,-y,-z
1/2-x,1/2+y,z
1/2+x,1/2-y,-z
x,1/2-y,1/2+z
-x,1/2+y,1/2-z
1/2-x,-y,1/2+z
1/2+x,y,1/2-z

loop_
_atom_site_aniso_label
_atom_site_aniso_U_11
_atom_site_aniso_U_22
_atom_site_aniso_U_33
_atom_site_aniso_U_12
_atom_site_aniso_U_13
_atom_site_aniso_U_23
_atom_site_aniso_type_symbol
S1 0.0339(3) 0.0260(3) 0.0317(3) 0.00128(15) -0.0064(2) -0.00043(15) S
S2 0.0359(4) 0.0249(3) 0.0335(3) -0.00816(18) -0.0043(2) -0.0034(2) S
Cl 0.0406(3) 0.0272(3) 0.0440(4) 0.00568(18) -0.0048(2) 0.00209(16) Cl
N1 0.0298(7) 0.0280(7) 0.0291(7) -0.0031(6) -0.0070(6) -0.0034(6) N
N2 0.0270(8) 0.0292(8) 0.0294(7) -0.0047(6) -0.0013(6) -0.0019(6) N
C1 0.0252(8) 0.0243(8) 0.0226(7) -0.0022(6) 0.0007(6) 0.0007(7) C
C2 0.0231(7) 0.0253(7) 0.0229(8) -0.0025(6) -0.0011(6) -0.0025(6) C

loop_
_atom_site_label
_atom_site_fract_x
_atom_site_fract_y
_atom_site_fract_z
_atom_site_U_iso_or_equiv
_atom_site_thermal_displace_type
_atom_site_calc_flag
_atom_site_refinement_flags
_atom_site_type_symbol
S1 0.14986(9) 0.17632(3) 0.06877(3) 0.0305(3) Uij ? . S
S2 0.44720(9) 0.21115(3) 0.16310(3) 0.0314(3) Uij ? . S
Cl 0.52754(10) -0.09477(4) 0.15511(3) 0.0373(3) Uij ? . Cl
N1 0.0963(3) -0.02025(10) 0.02799(10) 0.0290(6) Uij ? . N
N2 0.5517(3) 0.09640(11) 0.18274(11) 0.0285(7) Uij ? . N
C1 0.4318(3) 0.02728(12) 0.13938(11) 0.0240(7) Uij ? . C
C2 0.2174(3) 0.04872(12) 0.07537(10) 0.0238(7) Uij ? . C

loop_
_atom_type_symbol
_atom_type_description
_atom_type_scat_dispersion_real
_atom_type_scat_dispersion_imag
_atom_type_scat_source
Cl ? 0.132 0.159 'International Tables Vol. IV Table 2.2B'
S ? 0.110 0.124 'International Tables Vol. IV Table 2.2B'
N ? 0.004 0.003 'International Tables Vol. IV Table 2.2B'
C ? 0.002 0.002 'International Tables Vol. IV Table 2.2B'

loop_
_geom_angle_atom_site_label_1
_geom_angle_atom_site_label_2
_geom_angle_atom_site_label_3
_geom_angle
_geom_angle_site_symmetry_1
_geom_angle_site_symmetry_2
_geom_angle_site_symmetry_3
_geom_angle_publ_flag
S2 S1 C2 92.11(6) . . . ?
S1 S2 N2 98.12(5) . . . ?
N1a N1 C2 111.44(13) . . . ?
S2 N2 C1 115.77(12) . . . ?
Cl C1 N2 119.14(13) . . . ?
Cl C1 C2 118.99(12) . . . ?
N2 C1 C2 121.86(15) . . . ?
S1 C2 N1 124.68(12) . . . ?
S1 C2 C1 112.14(11) . . . ?
N1 C2 C1 123.17(14) . . . ?

loop_
_geom_bond_atom_site_label_1
_geom_bond_atom_site_label_2
_geom_bond_distance
_geom_bond_site_symmetry_1
_geom_bond_site_symmetry_2
_geom_bond_publ_flag
S1 S2 2.0865(7) . . ?
S1 C2 1.7402(16) . . ?
S2 N2 1.6467(16) . . ?
Cl C1 1.7159(17) . . ?
N1 N1a 1.381(3) . . ?
N1 C2 1.2994(20) . . ?
N2 C1 1.2690(21) . . ?
C1 C2 1.4581(22) . . ?

loop_
_geom_contact_atom_site_label_1
_geom_contact_atom_site_label_2
_geom_contact_distance
_geom_contact_site_symmetry_1
_geom_contact_site_symmetry_2
_geom_contact_publ_flag
? ? ? ? ? ?

loop_
_geom_torsion_atom_site_label_1
_geom_torsion_atom_site_label_2
_geom_torsion_atom_site_label_3
_geom_torsion_atom_site_label_4
_geom_torsion
_geom_torsion_site_symmetry_1
_geom_torsion_site_symmetry_2
_geom_torsion_site_symmetry_3
_geom_torsion_site_symmetry_4
_geom_torsion_publ_flag
? ? ? ? ? ? ? ? ? ?
